data_2223913
loop_
_publ_author_name
'Bathich, Yaser'
'Shaameri, Zurina'
'Hamzah, Ahmad Sazali'
'Quah, Ching Kheng'
'Fun, Hoong-Kun'

_publ_section_title 6-Benzyl-3-(1,4-dioxaspiro[4.5]decan-2-yl)-8,8-dimethyl-1-oxa-2,6-diazaspiro[4.4]non-2-ene-7,9-dione
_journal_coeditor_code LH2930
_journal_issue 11
_journal_name_full 'Acta Crystallographica Section E'
_journal_page_first o2941
_journal_page_last o2942
_journal_paper_doi 10.1107/S1600536809044675
_journal_volume 65
_journal_year 2009
_chemical_formula_iupac 'C23 H28 N2 O5'
_chemical_formula_moiety 'C23 H28 N2 O5'
_chemical_formula_sum 'C23 H28 N2 O5'
_chemical_formula_weight 412.47
_chemical_name_systematic
;
6-Benzyl-3-(1,4-dioxaspiro[4.5]decan-2-yl)-8,8-dimethyl-1-oxa-2,6-
diazaspiro[4.4]nonan-7,9-dione
;
_space_group_IT_number 19
_symmetry_cell_setting orthorhombic
_symmetry_space_group_name_Hall 'P 2ac 2ab'
_symmetry_space_group_name_H-M 'P 21 21 21'
_atom_sites_solution_hydrogens geom
_atom_sites_solution_primary direct
_atom_sites_solution_secondary difmap
_audit_creation_method SHELXL-97
_cell_angle_alpha 90.00
_cell_angle_beta 90.00
_cell_angle_gamma 90.00
_cell_formula_units_Z 4
_cell_length_a 9.8666(2)
_cell_length_b 11.1565(3)
_cell_length_c 18.4884(4)
_cell_measurement_reflns_used 9915
_cell_measurement_temperature 100
_cell_measurement_theta_max 33.39
_cell_measurement_theta_min 2.13
_cell_volume 2035.14(8)
_computing_cell_refinement 'SAINT (Bruker, 2005)'
_computing_data_collection 'APEX2 (Bruker, 2005)'
_computing_data_reduction 'SAINT (Bruker, 2005)'
_computing_molecular_graphics 'SHELXTL (Sheldrick, 2008)'
_computing_publication_material
;
SHELXTL (Sheldrick, 2008) and PLATON (Spek, 2009)
;
_computing_structure_refinement 'SHELXTL (Sheldrick, 2008)'
_computing_structure_solution 'SHELXTL (Sheldrick, 2008)'
_diffrn_ambient_temperature 100
_diffrn_measured_fraction_theta_full 0.996
_diffrn_measured_fraction_theta_max 0.996
_diffrn_measurement_device_type
;
Bruker SMART APEXII CCD area-detector
;
_diffrn_measurement_method '\f and \w'
_diffrn_radiation_monochromator graphite
_diffrn_radiation_source 'fine-focus sealed tube'
_diffrn_radiation_type MoK\a
_diffrn_radiation_wavelength 0.71073
_diffrn_reflns_av_R_equivalents 0.0343
_diffrn_reflns_av_sigmaI/netI 0.0335
_diffrn_reflns_limit_h_max 15
_diffrn_reflns_limit_h_min -12
_diffrn_reflns_limit_k_max 16
_diffrn_reflns_limit_k_min -17
_diffrn_reflns_limit_l_max 27
_diffrn_reflns_limit_l_min -29
_diffrn_reflns_number 26273
_diffrn_reflns_theta_full 34.04
_diffrn_reflns_theta_max 34.04
_diffrn_reflns_theta_min 2.13
_diffrn_standards_number 0
_exptl_absorpt_coefficient_mu 0.095
_exptl_absorpt_correction_T_max 0.9846
_exptl_absorpt_correction_T_min 0.9313
_exptl_absorpt_correction_type multi-scan
_exptl_absorpt_process_details '(<i>SADABS</i>; Bruker, 2005)'
_exptl_crystal_colour colourless
_exptl_crystal_density_diffrn 1.346
_exptl_crystal_density_method 'not measured'
_exptl_crystal_description block
_exptl_crystal_F_000 880
_exptl_crystal_size_max 0.49
_exptl_crystal_size_mid 0.23
_exptl_crystal_size_min 0.164
_refine_diff_density_max 0.266
_refine_diff_density_min -0.263
_refine_ls_extinction_method none
_refine_ls_goodness_of_fit_ref 1.062
_refine_ls_hydrogen_treatment constr
_refine_ls_matrix_type full
_refine_ls_number_parameters 273
_refine_ls_number_reflns 4621
_refine_ls_number_restraints 0
_refine_ls_restrained_S_all 1.062
_refine_ls_R_factor_all 0.0488
_refine_ls_R_factor_gt 0.0396
_refine_ls_shift/su_max_lt 0.001
_refine_ls_shift/su_mean 0.000
_refine_ls_structure_factor_coef Fsqd
_refine_ls_weighting_details 'calc w=1/[\s^2^(Fo^2^)+(0.0530P)^2^+0.1506P] where P=(Fo^2^+2Fc^2^)/3'
_refine_ls_weighting_scheme calc
_refine_ls_wR_factor_gt 0.0926
_refine_ls_wR_factor_ref 0.0989
_reflns_number_gt 4013
_reflns_number_total 4621
_reflns_threshold_expression I>2\s(I)
_cod_data_source_file lh2930.cif
_cod_data_source_block I
_cod_depositor_comments
;
The following automatic conversions were performed:
'_symmetry_cell_setting' value 'Orthorhombic' changed to 'orthorhombic'
according to '/home/saulius/struct/CIF-dictionaries/cif_core.dic'
dictionary named 'cif_core.dic' version 2.4.1 from 2010-06-29.

Automatic conversion script
Id: cif_fix_enum 1527 2010-12-29 10:47:43Z saulius 

The following automatic conversions were performed:

'_symmetry_cell_setting' value 'Orthorhombic' changed to
'orthorhombic' according to
/home/saulius/struct/CIF-dictionaries/cif_core.dic dictionary named
'cif_core.dic' version 2.4.1 from 2010-06-29.

Automatic conversion script
Id: cif_fix_values 1715 2011-07-08 13:25:40Z adriana 
;
_cod_database_code 2223913
_cod_database_fobs_code 2223913

loop_
_symmetry_equiv_pos_as_xyz
'x, y, z'
'-x+1/2, -y, z+1/2'
'-x, y+1/2, -z+1/2'
'x+1/2, -y+1/2, -z'

loop_
_atom_site_type_symbol
_atom_site_label
_atom_site_fract_x
_atom_site_fract_y
_atom_site_fract_z
_atom_site_U_iso_or_equiv
_atom_site_adp_type
_atom_site_calc_flag
_atom_site_refinement_flags
_atom_site_occupancy
_atom_site_disorder_assembly
_atom_site_disorder_group
O O1 -0.23832(10) 0.26330(9) 0.40562(6) 0.0196(2) Uani d . 1 . .
O O2 0.22502(11) 0.36138(13) 0.40410(7) 0.0325(3) Uani d . 1 . .
O O3 0.05398(10) 0.52460(9) 0.31291(5) 0.0187(2) Uani d . 1 . .
O O4 0.14033(10) 0.38771(9) 0.09244(5) 0.0196(2) Uani d . 1 . .
O O5 0.36514(10) 0.35805(9) 0.06709(5) 0.01736(19) Uani d . 1 . .
N N1 -0.09667(11) 0.35996(10) 0.32684(6) 0.0143(2) Uani d . 1 . .
N N2 0.11326(13) 0.55491(11) 0.24486(6) 0.0186(2) Uani d . 1 . .
C C1 -0.41547(14) 0.44109(13) 0.31359(8) 0.0190(3) Uani d . 1 . .
H H1A -0.4219 0.3748 0.3439 0.023 Uiso calc R 1 . .
C C2 -0.51858(15) 0.52627(15) 0.31315(8) 0.0227(3) Uani d . 1 . .
H H2A -0.5929 0.5173 0.3436 0.027 Uiso calc R 1 . .
C C3 -0.51064(16) 0.62426(15) 0.26739(9) 0.0250(3) Uani d . 1 . .
H H3A -0.5796 0.6811 0.2672 0.030 Uiso calc R 1 . .
C C4 -0.39985(15) 0.63778(13) 0.22180(8) 0.0224(3) Uani d . 1 . .
H H4A -0.3951 0.7031 0.1906 0.027 Uiso calc R 1 . .
C C5 -0.29601(14) 0.55362(13) 0.22283(8) 0.0183(2) Uani d . 1 . .
H H5A -0.2215 0.5634 0.1926 0.022 Uiso calc R 1 . .
C C6 -0.30241(13) 0.45449(12) 0.26879(7) 0.0156(2) Uani d . 1 . .
C C7 -0.19254(14) 0.36013(12) 0.26595(7) 0.0165(2) Uani d . 1 . .
H H7A -0.2354 0.2820 0.2636 0.020 Uiso calc R 1 . .
H H7B -0.1416 0.3710 0.2216 0.020 Uiso calc R 1 . .
C C8 -0.12761(13) 0.30580(11) 0.39112(7) 0.0146(2) Uani d . 1 . .
C C9 -0.00312(13) 0.30177(12) 0.43963(7) 0.0149(2) Uani d . 1 . .
C C10 0.10534(14) 0.35446(13) 0.39145(7) 0.0188(3) Uani d . 1 . .
C C11 0.04302(13) 0.39495(12) 0.31910(7) 0.0155(2) Uani d . 1 . .
C C12 0.11909(14) 0.34641(12) 0.25325(7) 0.0169(2) Uani d . 1 . .
H H12A 0.2014 0.3050 0.2673 0.020 Uiso calc R 1 . .
H H12B 0.0627 0.2927 0.2250 0.020 Uiso calc R 1 . .
C C13 0.14980(14) 0.45896(12) 0.21270(7) 0.0158(2) Uani d . 1 . .
C C14 0.21716(14) 0.46231(12) 0.14013(7) 0.0171(2) Uani d . 1 . .
H H14A 0.2206 0.5446 0.1217 0.021 Uiso calc R 1 . .
C C15 0.35852(14) 0.40534(13) 0.13854(7) 0.0185(3) Uani d . 1 . .
H H15A 0.4287 0.4647 0.1466 0.022 Uiso calc R 1 . .
H H15B 0.3668 0.3424 0.1745 0.022 Uiso calc R 1 . .
C C16 0.23247(14) 0.31499(12) 0.05037(7) 0.0158(2) Uani d . 1 . .
C C17 0.21576(14) 0.18392(12) 0.07127(7) 0.0174(2) Uani d . 1 . .
H H17A 0.1211 0.1616 0.0670 0.021 Uiso calc R 1 . .
H H17B 0.2425 0.1733 0.1214 0.021 Uiso calc R 1 . .
C C18 0.30090(15) 0.10213(12) 0.02350(7) 0.0193(3) Uani d . 1 . .
H H18A 0.2804 0.0193 0.0350 0.023 Uiso calc R 1 . .
H H18B 0.3961 0.1156 0.0337 0.023 Uiso calc R 1 . .
C C19 0.27448(16) 0.12392(13) -0.05699(8) 0.0217(3) Uani d . 1 . .
H H19A 0.3355 0.0748 -0.0855 0.026 Uiso calc R 1 . .
H H19B 0.1823 0.1007 -0.0687 0.026 Uiso calc R 1 . .
C C20 0.29553(16) 0.25566(13) -0.07607(8) 0.0210(3) Uani d . 1 . .
H H20A 0.3899 0.2768 -0.0687 0.025 Uiso calc R 1 . .
H H20B 0.2741 0.2682 -0.1267 0.025 Uiso calc R 1 . .
C C21 0.20631(15) 0.33598(13) -0.02966(7) 0.0196(3) Uani d . 1 . .
H H21A 0.2244 0.4192 -0.0413 0.023 Uiso calc R 1 . .
H H21B 0.1118 0.3198 -0.0403 0.023 Uiso calc R 1 . .
C C22 -0.02114(16) 0.37625(15) 0.50857(8) 0.0241(3) Uani d . 1 . .
H H22A 0.0582 0.3686 0.5383 0.036 Uiso calc R 1 . .
H H22B -0.0988 0.3479 0.5347 0.036 Uiso calc R 1 . .
H H22C -0.0341 0.4589 0.4959 0.036 Uiso calc R 1 . .
C C23 0.02932(16) 0.17141(13) 0.45856(9) 0.0242(3) Uani d . 1 . .
H H23A 0.1118 0.1682 0.4860 0.036 Uiso calc R 1 . .
H H23B 0.0399 0.1259 0.4149 0.036 Uiso calc R 1 . .
H H23C -0.0434 0.1383 0.4867 0.036 Uiso calc R 1 . .

loop_
_atom_site_aniso_label
_atom_site_aniso_U_11
_atom_site_aniso_U_22
_atom_site_aniso_U_33
_atom_site_aniso_U_12
_atom_site_aniso_U_13
_atom_site_aniso_U_23
O1 0.0155(4) 0.0204(5) 0.0228(5) -0.0023(4) 0.0010(4) 0.0025(4)
O2 0.0156(5) 0.0515(8) 0.0306(6) -0.0057(5) -0.0042(5) 0.0077(6)
O3 0.0239(5) 0.0135(4) 0.0186(4) -0.0025(4) 0.0067(4) -0.0024(4)
O4 0.0170(5) 0.0228(5) 0.0190(4) 0.0046(4) -0.0003(4) -0.0048(4)
O5 0.0158(4) 0.0199(4) 0.0164(4) -0.0033(4) 0.0021(4) -0.0030(4)
N1 0.0132(5) 0.0163(5) 0.0134(5) -0.0007(4) 0.0000(4) 0.0004(4)
N2 0.0215(6) 0.0161(5) 0.0182(5) -0.0012(4) 0.0035(4) 0.0004(4)
C1 0.0174(6) 0.0222(6) 0.0175(6) -0.0005(5) -0.0017(5) -0.0007(5)
C2 0.0168(6) 0.0278(7) 0.0235(7) 0.0030(5) -0.0013(5) -0.0047(6)
C3 0.0192(7) 0.0224(7) 0.0334(8) 0.0042(5) -0.0067(6) -0.0037(6)
C4 0.0228(7) 0.0163(6) 0.0280(7) -0.0013(5) -0.0091(6) 0.0015(5)
C5 0.0179(6) 0.0178(6) 0.0193(6) -0.0018(5) -0.0026(5) -0.0008(5)
C6 0.0158(6) 0.0160(5) 0.0151(5) -0.0001(4) -0.0035(5) -0.0029(4)
C7 0.0186(6) 0.0165(5) 0.0145(5) 0.0026(5) -0.0032(5) -0.0030(4)
C8 0.0160(6) 0.0125(5) 0.0154(5) 0.0006(4) 0.0002(5) -0.0007(4)
C9 0.0148(6) 0.0155(6) 0.0144(5) 0.0006(4) -0.0011(5) -0.0009(4)
C10 0.0162(6) 0.0209(6) 0.0192(6) -0.0012(5) -0.0002(5) 0.0009(5)
C11 0.0145(6) 0.0155(5) 0.0165(6) -0.0012(4) 0.0023(5) 0.0004(5)
C12 0.0193(6) 0.0129(5) 0.0186(6) 0.0014(4) 0.0051(5) 0.0009(4)
C13 0.0168(6) 0.0138(5) 0.0168(6) -0.0009(4) 0.0016(5) 0.0004(4)
C14 0.0221(6) 0.0142(5) 0.0150(5) -0.0009(5) 0.0023(5) -0.0002(4)
C15 0.0185(6) 0.0201(6) 0.0168(6) -0.0032(5) 0.0017(5) -0.0028(5)
C16 0.0143(6) 0.0169(5) 0.0161(6) 0.0012(4) 0.0004(5) -0.0006(4)
C17 0.0167(6) 0.0177(6) 0.0178(6) -0.0003(5) 0.0014(5) 0.0022(5)
C18 0.0190(6) 0.0160(6) 0.0228(6) 0.0014(5) -0.0004(5) 0.0000(5)
C19 0.0244(7) 0.0205(6) 0.0201(6) 0.0018(5) -0.0003(6) -0.0036(5)
C20 0.0252(7) 0.0218(6) 0.0162(6) 0.0004(5) 0.0023(5) -0.0007(5)
C21 0.0236(7) 0.0195(6) 0.0155(6) 0.0029(5) -0.0011(5) 0.0006(5)
C22 0.0239(7) 0.0290(7) 0.0193(6) 0.0045(6) -0.0026(6) -0.0071(6)
C23 0.0243(7) 0.0155(6) 0.0329(8) 0.0021(5) -0.0076(6) 0.0027(6)

loop_
_atom_type_symbol
_atom_type_description
_atom_type_scat_dispersion_real
_atom_type_scat_dispersion_imag
_atom_type_scat_source
C C 0.0033 0.0000 'International Tables Vol C Tables 4.2.6.8 and 6.1.1.4'
H H 0.0000 0.0000 'International Tables Vol C Tables 4.2.6.8 and 6.1.1.4'
N N 0.0061 0.0000 'International Tables Vol C Tables 4.2.6.8 and 6.1.1.4'
O O 0.0106 0.0000 'International Tables Vol C Tables 4.2.6.8 and 6.1.1.4'

loop_
_geom_angle_atom_site_label_1
_geom_angle_atom_site_label_2
_geom_angle_atom_site_label_3
_geom_angle_site_symmetry_1
_geom_angle_site_symmetry_3
_geom_angle
_geom_angle_publ_flag
N2 O3 C11 . . 109.58(10) ?
C14 O4 C16 . . 108.96(10) ?
C15 O5 C16 . . 106.46(10) ?
C8 N1 C11 . . 114.83(11) ?
C8 N1 C7 . . 121.48(11) ?
C11 N1 C7 . . 122.64(11) ?
C13 N2 O3 . . 109.12(11) ?
C2 C1 C6 . . 120.46(13) ?
C2 C1 H1A . . 119.8 ?
C6 C1 H1A . . 119.8 ?
C3 C2 C1 . . 120.08(14) ?
C3 C2 H2A . . 120.0 ?
C1 C2 H2A . . 120.0 ?
C2 C3 C4 . . 120.08(14) ?
C2 C3 H3A . . 120.0 ?
C4 C3 H3A . . 120.0 ?
C3 C4 C5 . . 119.91(14) ?
C3 C4 H4A . . 120.0 ?
C5 C4 H4A . . 120.0 ?
C4 C5 C6 . . 120.68(13) ?
C4 C5 H5A . . 119.7 ?
C6 C5 H5A . . 119.7 ?
C5 C6 C1 . . 118.79(13) ?
C5 C6 C7 . . 119.86(12) ?
C1 C6 C7 . . 121.23(12) ?
N1 C7 C6 . . 115.81(10) ?
N1 C7 H7A . . 108.3 ?
C6 C7 H7A . . 108.3 ?
N1 C7 H7B . . 108.3 ?
C6 C7 H7B . . 108.3 ?
H7A C7 H7B . . 107.4 ?
O1 C8 N1 . . 124.21(13) ?
O1 C8 C9 . . 125.55(12) ?
N1 C8 C9 . . 110.18(11) ?
C10 C9 C8 . . 102.28(11) ?
C10 C9 C23 . . 110.89(12) ?
C8 C9 C23 . . 109.38(11) ?
C10 C9 C22 . . 111.19(12) ?
C8 C9 C22 . . 112.38(11) ?
C23 C9 C22 . . 110.46(12) ?
O2 C10 C9 . . 127.14(14) ?
O2 C10 C11 . . 122.72(13) ?
C9 C10 C11 . . 110.08(11) ?
N1 C11 O3 . . 110.40(11) ?
N1 C11 C12 . . 116.94(11) ?
O3 C11 C12 . . 104.65(11) ?
N1 C11 C10 . . 102.50(11) ?
O3 C11 C10 . . 109.28(11) ?
C12 C11 C10 . . 113.06(11) ?
C13 C12 C11 . . 101.63(11) ?
C13 C12 H12A . . 111.4 ?
C11 C12 H12A . . 111.4 ?
C13 C12 H12B . . 111.4 ?
C11 C12 H12B . . 111.4 ?
H12A C12 H12B . . 109.3 ?
N2 C13 C12 . . 114.45(11) ?
N2 C13 C14 . . 121.45(12) ?
C12 C13 C14 . . 124.11(11) ?
O4 C14 C13 . . 107.61(11) ?
O4 C14 C15 . . 103.25(10) ?
C13 C14 C15 . . 114.24(11) ?
O4 C14 H14A . . 110.5 ?
C13 C14 H14A . . 110.5 ?
C15 C14 H14A . . 110.5 ?
O5 C15 C14 . . 102.31(11) ?
O5 C15 H15A . . 111.3 ?
C14 C15 H15A . . 111.3 ?
O5 C15 H15B . . 111.3 ?
C14 C15 H15B . . 111.3 ?
H15A C15 H15B . . 109.2 ?
O5 C16 O4 . . 105.73(10) ?
O5 C16 C21 . . 108.34(11) ?
O4 C16 C21 . . 109.29(11) ?
O5 C16 C17 . . 111.57(11) ?
O4 C16 C17 . . 109.54(11) ?
C21 C16 C17 . . 112.15(11) ?
C16 C17 C18 . . 111.64(11) ?
C16 C17 H17A . . 109.3 ?
C18 C17 H17A . . 109.3 ?
C16 C17 H17B . . 109.3 ?
C18 C17 H17B . . 109.3 ?
H17A C17 H17B . . 108.0 ?
C17 C18 C19 . . 112.02(12) ?
C17 C18 H18A . . 109.2 ?
C19 C18 H18A . . 109.2 ?
C17 C18 H18B . . 109.2 ?
C19 C18 H18B . . 109.2 ?
H18A C18 H18B . . 107.9 ?
C20 C19 C18 . . 110.78(12) ?
C20 C19 H19A . . 109.5 ?
C18 C19 H19A . . 109.5 ?
C20 C19 H19B . . 109.5 ?
C18 C19 H19B . . 109.5 ?
H19A C19 H19B . . 108.1 ?
C21 C20 C19 . . 110.98(12) ?
C21 C20 H20A . . 109.4 ?
C19 C20 H20A . . 109.4 ?
C21 C20 H20B . . 109.4 ?
C19 C20 H20B . . 109.4 ?
H20A C20 H20B . . 108.0 ?
C16 C21 C20 . . 111.10(11) ?
C16 C21 H21A . . 109.4 ?
C20 C21 H21A . . 109.4 ?
C16 C21 H21B . . 109.4 ?
C20 C21 H21B . . 109.4 ?
H21A C21 H21B . . 108.0 ?
C9 C22 H22A . . 109.5 ?
C9 C22 H22B . . 109.5 ?
H22A C22 H22B . . 109.5 ?
C9 C22 H22C . . 109.5 ?
H22A C22 H22C . . 109.5 ?
H22B C22 H22C . . 109.5 ?
C9 C23 H23A . . 109.5 ?
C9 C23 H23B . . 109.5 ?
H23A C23 H23B . . 109.5 ?
C9 C23 H23C . . 109.5 ?
H23A C23 H23C . . 109.5 ?
H23B C23 H23C . . 109.5 ?

loop_
_geom_bond_atom_site_label_1
_geom_bond_atom_site_label_2
_geom_bond_site_symmetry_2
_geom_bond_distance
_geom_bond_publ_flag
O1 C8 . 1.2207(16) ?
O2 C10 . 1.2063(18) ?
O3 N2 . 1.4281(15) ?
O3 C11 . 1.4550(16) ?
O4 C14 . 1.4300(17) ?
O4 C16 . 1.4456(16) ?
O5 C15 . 1.4239(16) ?
O5 C16 . 1.4282(17) ?
N1 C8 . 1.3676(17) ?
N1 C11 . 1.4396(17) ?
N1 C7 . 1.4705(16) ?
N2 C13 . 1.2765(17) ?
C1 C2 . 1.392(2) ?
C1 C6 . 1.3974(19) ?
C1 H1A . 0.9300 ?
C2 C3 . 1.385(2) ?
C2 H2A . 0.9300 ?
C3 C4 . 1.389(2) ?
C3 H3A . 0.9300 ?
C4 C5 . 1.390(2) ?
C4 H4A . 0.9300 ?
C5 C6 . 1.3961(19) ?
C5 H5A . 0.9300 ?
C6 C7 . 1.5120(19) ?
C7 H7A . 0.9700 ?
C7 H7B . 0.9700 ?
C8 C9 . 1.5216(18) ?
C9 C10 . 1.5113(19) ?
C9 C23 . 1.530(2) ?
C9 C22 . 1.532(2) ?
C10 C11 . 1.5399(19) ?
C11 C12 . 1.5293(18) ?
C12 C13 . 1.4935(18) ?
C12 H12A . 0.9700 ?
C12 H12B . 0.9700 ?
C13 C14 . 1.4978(18) ?
C14 C15 . 1.533(2) ?
C14 H14A . 0.9800 ?
C15 H15A . 0.9700 ?
C15 H15B . 0.9700 ?
C16 C21 . 1.5200(19) ?
C16 C17 . 1.5214(19) ?
C17 C18 . 1.5227(19) ?
C17 H17A . 0.9700 ?
C17 H17B . 0.9700 ?
C18 C19 . 1.530(2) ?
C18 H18A . 0.9700 ?
C18 H18B . 0.9700 ?
C19 C20 . 1.526(2) ?
C19 H19A . 0.9700 ?
C19 H19B . 0.9700 ?
C20 C21 . 1.521(2) ?
C20 H20A . 0.9700 ?
C20 H20B . 0.9700 ?
C21 H21A . 0.9700 ?
C21 H21B . 0.9700 ?
C22 H22A . 0.9600 ?
C22 H22B . 0.9600 ?
C22 H22C . 0.9600 ?
C23 H23A . 0.9600 ?
C23 H23B . 0.9600 ?
C23 H23C . 0.9600 ?

loop_
_geom_hbond_atom_site_label_D
_geom_hbond_atom_site_label_H
_geom_hbond_atom_site_label_A
_geom_hbond_site_symmetry_A
_geom_hbond_distance_DH
_geom_hbond_distance_HA
_geom_hbond_distance_DA
_geom_hbond_angle_DHA
_geom_hbond_publ_flag
C1 H1A O1 . 0.9300 2.4800 3.1440(18) 129.00 yes
C14 H14A O1 3 0.9800 2.5000 3.4692(17) 171.20 yes
C15 H15A Cg 1_655 0.9700 2.8900 3.6484(15) 136 yes

loop_
_geom_torsion_atom_site_label_1
_geom_torsion_atom_site_label_2
_geom_torsion_atom_site_label_3
_geom_torsion_atom_site_label_4
_geom_torsion_site_symmetry_1
_geom_torsion_site_symmetry_2
_geom_torsion_site_symmetry_3
_geom_torsion_site_symmetry_4
_geom_torsion
_geom_torsion_publ_flag
C11 O3 N2 C13 . . . . -5.71(15) ?
C6 C1 C2 C3 . . . . 0.9(2) ?
C1 C2 C3 C4 . . . . 0.0(2) ?
C2 C3 C4 C5 . . . . -0.8(2) ?
C3 C4 C5 C6 . . . . 0.7(2) ?
C4 C5 C6 C1 . . . . 0.26(19) ?
C4 C5 C6 C7 . . . . 176.37(12) ?
C2 C1 C6 C5 . . . . -1.07(19) ?
C2 C1 C6 C7 . . . . -177.13(13) ?
C8 N1 C7 C6 . . . . 81.76(15) ?
C11 N1 C7 C6 . . . . -110.56(14) ?
C5 C6 C7 N1 . . . . 106.45(14) ?
C1 C6 C7 N1 . . . . -77.53(16) ?
C11 N1 C8 O1 . . . . -175.16(13) ?
C7 N1 C8 O1 . . . . -6.6(2) ?
C11 N1 C8 C9 . . . . 2.36(15) ?
C7 N1 C8 C9 . . . . 170.94(11) ?
O1 C8 C9 C10 . . . . 173.96(13) ?
N1 C8 C9 C10 . . . . -3.52(14) ?
O1 C8 C9 C23 . . . . 56.35(18) ?
N1 C8 C9 C23 . . . . -121.13(13) ?
O1 C8 C9 C22 . . . . -66.72(18) ?
N1 C8 C9 C22 . . . . 115.80(13) ?
C8 C9 C10 O2 . . . . -173.71(16) ?
C23 C9 C10 O2 . . . . -57.2(2) ?
C22 C9 C10 O2 . . . . 66.1(2) ?
C8 C9 C10 C11 . . . . 3.47(14) ?
C23 C9 C10 C11 . . . . 120.00(12) ?
C22 C9 C10 C11 . . . . -116.68(13) ?
C8 N1 C11 O3 . . . . -116.37(12) ?
C7 N1 C11 O3 . . . . 75.20(15) ?
C8 N1 C11 C12 . . . . 124.19(13) ?
C7 N1 C11 C12 . . . . -44.24(17) ?
C8 N1 C11 C10 . . . . -0.06(14) ?
C7 N1 C11 C10 . . . . -168.49(11) ?
N2 O3 C11 N1 . . . . -118.92(11) ?
N2 O3 C11 C12 . . . . 7.71(14) ?
N2 O3 C11 C10 . . . . 129.07(11) ?
O2 C10 C11 N1 . . . . 175.05(16) ?
C9 C10 C11 N1 . . . . -2.28(14) ?
O2 C10 C11 O3 . . . . -67.84(19) ?
C9 C10 C11 O3 . . . . 114.84(12) ?
O2 C10 C11 C12 . . . . 48.3(2) ?
C9 C10 C11 C12 . . . . -129.05(12) ?
N1 C11 C12 C13 . . . . 115.85(13) ?
O3 C11 C12 C13 . . . . -6.62(13) ?
C10 C11 C12 C13 . . . . -125.45(12) ?
O3 N2 C13 C12 . . . . 1.00(16) ?
O3 N2 C13 C14 . . . . -179.24(11) ?
C11 C12 C13 N2 . . . . 3.71(16) ?
C11 C12 C13 C14 . . . . -176.04(12) ?
C16 O4 C14 C13 . . . . -136.03(11) ?
C16 O4 C14 C15 . . . . -14.88(13) ?
N2 C13 C14 O4 . . . . -125.12(14) ?
C12 C13 C14 O4 . . . . 54.62(17) ?
N2 C13 C14 C15 . . . . 120.89(14) ?
C12 C13 C14 C15 . . . . -59.38(17) ?
C16 O5 C15 C14 . . . . -36.76(12) ?
O4 C14 C15 O5 . . . . 31.35(13) ?
C13 C14 C15 O5 . . . . 147.89(11) ?
C15 O5 C16 O4 . . . . 28.29(13) ?
C15 O5 C16 C21 . . . . 145.36(11) ?
C15 O5 C16 C17 . . . . -90.72(12) ?
C14 O4 C16 O5 . . . . -7.12(14) ?
C14 O4 C16 C21 . . . . -123.54(12) ?
C14 O4 C16 C17 . . . . 113.23(12) ?
O5 C16 C17 C18 . . . . -68.70(14) ?
O4 C16 C17 C18 . . . . 174.58(11) ?
C21 C16 C17 C18 . . . . 53.04(16) ?
C16 C17 C18 C19 . . . . -52.92(16) ?
C17 C18 C19 C20 . . . . 54.69(17) ?
C18 C19 C20 C21 . . . . -56.37(17) ?
O5 C16 C21 C20 . . . . 68.58(14) ?
O4 C16 C21 C20 . . . . -176.67(11) ?
C17 C16 C21 C20 . . . . -54.99(16) ?
C19 C20 C21 C16 . . . . 56.61(17) ?

loop_
_cod_related_entry_id
_cod_related_entry_database
_cod_related_entry_code
1 ChemSpider 24743701
